data_4335842
loop_
_publ_author_name
'Wataru Kosaka'
'Naoto Yamamoto'
'Hitoshi Miyasaka'

_publ_section_title
;
 Axial-Site Modifications of Paddlewheel Diruthenium(II, II) Complexes
 Supported by Hydrogen Bonding
;
_journal_name_full 'Inorganic Chemistry'
_journal_page_first 9908
_journal_page_last 9914
_journal_paper_doi 10.1021/ic401030r
_journal_volume 52
_journal_year 2013
_chemical_formula_moiety 'C48 H56 F4 N6 O12 Pt Ru2 S4'
_chemical_formula_sum 'C48 H56 F4 N6 O12 Pt Ru2 S4'
_chemical_formula_weight 1510.47
_space_group_IT_number 2
_symmetry_cell_setting triclinic
_symmetry_Int_Tables_number 2
_symmetry_space_group_name_Hall '-P 1'
_symmetry_space_group_name_H-M 'P -1'
_atom_sites_solution_hydrogens geom
_atom_sites_solution_primary direct
_atom_sites_solution_secondary difmap
_cell_angle_alpha 109.140(9)
_cell_angle_beta 98.155(8)
_cell_angle_gamma 95.588(6)
_cell_formula_units_Z 1
_cell_length_a 10.782(4)
_cell_length_b 10.984(5)
_cell_length_c 12.705(6)
_cell_measurement_reflns_used 5751
_cell_measurement_temperature 113
_cell_measurement_theta_max 27.48
_cell_measurement_theta_min 3.33
_cell_volume 1390.3(11)
_computing_cell_refinement CrystalClear
_computing_data_collection 'CrystalClear (Rigaku/MSC Inc., 2006)'
_computing_data_reduction CrystalClear
_computing_molecular_graphics 'CrystalStructure 4.0'
_computing_publication_material 'CrystalStructure 4.0 (Rigaku, 2010)'
_computing_structure_refinement 'SHELXL97 (Sheldrick, 2008)'
_computing_structure_solution 'SIR2002 (Burla, et al., 2003)'
_diffrn_ambient_temperature 113
_diffrn_detector_area_resol_mean 7.314
_diffrn_measured_fraction_theta_full 0.980
_diffrn_measured_fraction_theta_max 0.980
_diffrn_measurement_device_type 'Rigaku Mercury70'
_diffrn_measurement_method \w
_diffrn_radiation_type 'Mo K\a'
_diffrn_radiation_wavelength 0.71070
_diffrn_reflns_av_R_equivalents 0.1242
_diffrn_reflns_limit_h_max 12
_diffrn_reflns_limit_h_min -12
_diffrn_reflns_limit_k_max 13
_diffrn_reflns_limit_k_min -11
_diffrn_reflns_limit_l_max 15
_diffrn_reflns_limit_l_min -15
_diffrn_reflns_number 12742
_diffrn_reflns_theta_full 25.00
_diffrn_reflns_theta_max 25.00
_diffrn_standards_number 0
_exptl_absorpt_coefficient_mu 3.263
_exptl_absorpt_correction_type none
_exptl_crystal_colour red
_exptl_crystal_density_diffrn 1.804
_exptl_crystal_description block
_exptl_crystal_F_000 748.00
_exptl_crystal_size_max 0.566
_exptl_crystal_size_mid 0.339
_exptl_crystal_size_min 0.199
_refine_diff_density_max 2.070
_refine_diff_density_min -1.830
_refine_ls_extinction_method none
_refine_ls_goodness_of_fit_ref 0.981
_refine_ls_hydrogen_treatment constr
_refine_ls_number_parameters 383
_refine_ls_number_reflns 4801
_refine_ls_number_restraints 0
_refine_ls_R_factor_gt 0.0385
_refine_ls_shift/su_max 0.001
_refine_ls_structure_factor_coef Fsqd
_refine_ls_weighting_details 'w = 1/[\s^2^(Fo^2^)+(0.0297P)^2^+0.0000P] where P=(Fo^2^+2Fc^2^)/3'
_refine_ls_weighting_scheme calc
_refine_ls_wR_factor_ref 0.0911
_reflns_number_gt 4159
_reflns_number_total 4803
_reflns_threshold_expression F^2^>2.0\s(F^2^)
_cod_data_source_file ic401030r_si_006.cif
_cod_data_source_block Ru2(o-F)(Pt(dithiobiuret)2
_cod_original_cell_volume 1390.3(9)
_cod_database_code 4335842

loop_
_symmetry_equiv_pos_site_id
_symmetry_equiv_pos_as_xyz
1 +X,+Y,+Z
2 -X,-Y,-Z

loop_
_atom_site_label
_atom_site_type_symbol
_atom_site_fract_x
_atom_site_fract_y
_atom_site_fract_z
_atom_site_U_iso_or_equiv
_atom_site_adp_type
_atom_site_occupancy
_atom_site_symmetry_multiplicity
_atom_site_calc_flag
_atom_site_refinement_flags
Pt1 Pt 0.5000 0.0000 0.0000 0.01401(11) Uani 1.0 1 d .
Ru1 Ru 0.48669(3) 0.44085(3) 0.40531(3) 0.00986(12) Uani 1.0 2 d .
S1 S 0.53105(13) 0.21122(11) 0.00337(11) 0.0210(3) Uani 1.0 2 d .
S2 S 0.35121(12) 0.03634(11) 0.11402(11) 0.0204(3) Uani 1.0 2 d .
F1 F 0.5972(5) 0.7355(4) 0.2422(4) 0.0402(13) Uani 0.7000 2 d .
F2 F 0.6800(12) 0.9674(10) 0.6296(10) 0.041(3) Uani 0.3000 2 d .
F3 F 0.8600(16) 0.2945(17) 0.350(2) 0.034(5) Uani 0.1600 2 d .
F4 F 0.9151(4) 0.5450(4) 0.7446(4) 0.0329(10) Uani 0.8400 2 d .
O1 O 0.5486(3) 0.6104(3) 0.3772(3) 0.0161(8) Uani 1.0 2 d .
O2 O 0.5734(3) 0.7248(3) 0.5626(3) 0.0156(8) Uani 1.0 2 d .
O3 O 0.6711(3) 0.4032(3) 0.4277(3) 0.0150(7) Uani 1.0 2 d .
O4 O 0.6956(3) 0.5187(3) 0.6131(3) 0.0144(7) Uani 1.0 2 d .
O5 O 0.2001(4) 0.5202(4) -0.0465(4) 0.0275(9) Uani 1.0 2 d .
O6 O 0.0263(4) 1.0556(4) 0.2120(4) 0.0418(11) Uani 1.0 2 d .
N1 N 0.4450(4) 0.3028(4) 0.2076(4) 0.0167(9) Uani 1.0 2 d .
N2 N 0.6063(5) 0.4257(4) 0.1718(5) 0.0235(11) Uani 1.0 2 d .
N3 N 0.2440(4) 0.2298(5) 0.2158(4) 0.0205(10) Uani 1.0 2 d .
C1 C 0.5775(4) 0.7177(4) 0.4619(5) 0.0140(10) Uani 1.0 2 d .
C2 C 0.6138(5) 0.8400(5) 0.4401(5) 0.0163(11) Uani 1.0 2 d .
C3 C 0.6093(6) 0.8449(5) 0.3320(5) 0.0297(14) Uani 1.0 2 d .
C4 C 0.6279(6) 0.9597(5) 0.3097(6) 0.0316(14) Uani 1.0 2 d .
C5 C 0.6595(5) 1.0759(5) 0.4015(6) 0.0297(14) Uani 1.0 2 d .
C6 C 0.6731(5) 1.0744(5) 0.5107(6) 0.0308(14) Uani 1.0 2 d .
C7 C 0.6498(5) 0.9573(5) 0.5310(6) 0.0290(13) Uani 1.0 2 d .
C8 C 0.7360(5) 0.4472(4) 0.5266(4) 0.0129(10) Uani 1.0 2 d .
C9 C 0.8658(5) 0.4119(5) 0.5456(5) 0.0171(11) Uani 1.0 2 d .
C10 C 0.9093(5) 0.3276(5) 0.4544(6) 0.0243(12) Uani 1.0 2 d .
C11 C 1.0266(5) 0.2872(5) 0.4721(6) 0.0314(14) Uani 1.0 2 d .
C12 C 1.1009(5) 0.3287(6) 0.5802(6) 0.0314(14) Uani 1.0 2 d .
C13 C 1.0608(6) 0.4150(6) 0.6709(6) 0.0323(14) Uani 1.0 2 d .
C14 C 0.9456(5) 0.4551(5) 0.6517(5) 0.0235(12) Uani 1.0 2 d .
C15 C 0.5252(5) 0.3155(4) 0.1389(5) 0.0152(11) Uani 1.0 2 d .
C16 C 0.3499(5) 0.2002(5) 0.1791(4) 0.0160(11) Uani 1.0 2 d .
C17 C 0.1573(6) 0.6340(6) 0.0220(6) 0.0342(14) Uani 1.0 2 d .
C18 C 0.2330(6) 0.6697(6) 0.1443(6) 0.0377(15) Uani 1.0 2 d .
C19 C 0.3183(6) 0.5665(6) 0.1344(6) 0.0417(16) Uani 1.0 2 d .
C20 C 0.2539(7) 0.4588(6) 0.0305(6) 0.0404(16) Uani 1.0 2 d .
C21 C 0.0456(7) 0.9425(7) 0.2426(9) 0.065(3) Uani 1.0 2 d .
C22 C -0.0756(6) 0.8492(6) 0.1966(6) 0.0410(16) Uani 1.0 2 d .
C23 C -0.1334(7) 0.8845(6) 0.0982(7) 0.0483(18) Uani 1.0 2 d .
C24 C -0.0933(6) 1.0315(6) 0.1403(7) 0.0443(17) Uani 1.0 2 d .
H2A H 0.6032 0.4891 0.2291 0.0290 Uiso 1.0 2 calc R
H2B H 0.6593 0.4359 0.1257 0.0176 Uiso 1.0 2 calc R
H3A H 0.2327 0.3243 0.2398 0.0876 Uiso 1.0 2 calc R
H3B H 0.1782 0.1682 0.2004 0.0059 Uiso 1.0 2 calc R
H4 H 0.6193 0.9592 0.2341 0.0379 Uiso 1.0 2 calc R
H5 H 0.6717 1.1566 0.3891 0.0356 Uiso 1.0 2 calc R
H6 H 0.6986 1.1540 0.5729 0.0369 Uiso 1.0 2 calc R
H11 H 1.0562 0.2307 0.4097 0.0377 Uiso 1.0 2 calc R
H12 H 1.1792 0.2978 0.5916 0.0377 Uiso 1.0 2 calc R
H13 H 1.1117 0.4456 0.7446 0.0388 Uiso 1.0 2 calc R
H17A H 0.0652 0.6160 0.0207 0.0411 Uiso 1.0 2 calc R
H17B H 0.1733 0.7067 -0.0066 0.0411 Uiso 1.0 2 calc R
H18A H 0.2835 0.7579 0.1706 0.0452 Uiso 1.0 2 calc R
H18B H 0.1753 0.6667 0.1978 0.0452 Uiso 1.0 2 calc R
H19A H 0.4043 0.5990 0.1267 0.0500 Uiso 1.0 2 calc R
H19B H 0.3251 0.5384 0.2012 0.0500 Uiso 1.0 2 calc R
H20A H 0.3152 0.4031 -0.0030 0.0485 Uiso 1.0 2 calc R
H20B H 0.1865 0.4043 0.0476 0.0485 Uiso 1.0 2 calc R
H21A H 0.0667 0.9672 0.3261 0.0784 Uiso 1.0 2 calc R
H21B H 0.1159 0.9024 0.2096 0.0784 Uiso 1.0 2 calc R
H22A H -0.1311 0.8611 0.2538 0.0492 Uiso 1.0 2 calc R
H22B H -0.0594 0.7578 0.1715 0.0492 Uiso 1.0 2 calc R
H23A H -0.2269 0.8612 0.0816 0.0579 Uiso 1.0 2 calc R
H23B H -0.0993 0.8410 0.0293 0.0579 Uiso 1.0 2 calc R
H24A H -0.0864 1.0621 0.0759 0.0532 Uiso 1.0 2 calc R
H24B H -0.1555 1.0767 0.1827 0.0532 Uiso 1.0 2 calc R

loop_
_atom_site_aniso_label
_atom_site_aniso_U_11
_atom_site_aniso_U_22
_atom_site_aniso_U_33
_atom_site_aniso_U_12
_atom_site_aniso_U_13
_atom_site_aniso_U_23
Pt1 0.02034(17) 0.01087(15) 0.00732(17) 0.00070(10) 0.00202(11) -0.00078(11)
Ru1 0.0113(2) 0.0099(2) 0.0041(3) 0.00029(15) -0.00208(16) -0.00145(17)
S1 0.0356(8) 0.0140(6) 0.0106(8) -0.0001(5) 0.0078(6) 0.0001(5)
S2 0.0249(7) 0.0149(6) 0.0174(8) -0.0011(5) 0.0073(6) -0.0001(5)
F1 0.083(4) 0.020(3) 0.011(3) -0.006(2) 0.005(3) 0.003(2)
F2 0.072(9) 0.025(6) 0.017(7) -0.017(5) -0.006(6) 0.008(5)
F3 0.014(10) 0.027(10) 0.045(16) 0.008(8) -0.001(10) -0.007(10)
F4 0.023(2) 0.045(3) 0.019(3) 0.0113(16) -0.0032(17) -0.0033(18)
O1 0.0214(18) 0.0111(16) 0.011(2) 0.0001(13) -0.0010(15) -0.0002(15)
O2 0.0228(19) 0.0101(15) 0.010(2) 0.0004(13) 0.0008(15) 0.0001(14)
O3 0.0149(17) 0.0181(16) 0.009(2) 0.0034(13) 0.0015(15) 0.0006(15)
O4 0.0142(17) 0.0156(15) 0.0077(19) 0.0028(13) -0.0022(14) -0.0021(14)
O5 0.033(2) 0.0319(19) 0.016(3) 0.0037(16) 0.0015(17) 0.0076(17)
O6 0.028(3) 0.032(3) 0.054(4) -0.0039(17) 0.000(2) 0.006(3)
N1 0.019(3) 0.0107(18) 0.013(3) -0.0008(16) 0.0027(18) -0.0032(17)
N2 0.029(3) 0.018(3) 0.015(3) -0.0035(19) 0.009(3) -0.005(2)
N3 0.013(3) 0.018(2) 0.019(3) -0.0024(19) -0.0006(19) -0.0042(19)
C1 0.014(3) 0.014(3) 0.013(3) 0.0032(18) -0.000(2) 0.003(2)
C2 0.016(3) 0.014(3) 0.018(3) 0.0011(18) -0.000(2) 0.004(2)
C3 0.044(4) 0.019(3) 0.024(4) 0.003(3) 0.007(3) 0.005(3)
C4 0.045(4) 0.029(3) 0.029(4) 0.009(3) 0.011(3) 0.018(3)
C5 0.026(3) 0.020(3) 0.047(5) 0.000(3) 0.005(3) 0.020(3)
C6 0.033(4) 0.016(3) 0.036(4) -0.001(3) 0.000(3) 0.003(3)
C7 0.029(3) 0.025(3) 0.030(4) 0.004(3) -0.001(3) 0.008(3)
C8 0.015(3) 0.009(2) 0.012(3) -0.0022(17) -0.001(2) 0.0021(19)
C9 0.012(3) 0.016(3) 0.023(4) 0.0012(19) 0.004(3) 0.006(3)
C10 0.024(3) 0.023(3) 0.023(4) 0.003(3) 0.003(3) 0.005(3)
C11 0.029(3) 0.031(3) 0.037(4) 0.015(3) 0.013(3) 0.009(3)
C12 0.021(3) 0.038(3) 0.037(4) 0.011(3) 0.003(3) 0.015(3)
C13 0.027(3) 0.044(4) 0.029(4) 0.009(3) -0.000(3) 0.017(3)
C14 0.025(3) 0.028(3) 0.018(4) 0.007(3) 0.004(3) 0.008(3)
C15 0.022(3) 0.013(3) 0.007(3) 0.0044(19) -0.000(2) -0.000(2)
C16 0.024(3) 0.019(3) 0.003(3) 0.005(2) -0.001(2) 0.001(2)
C17 0.026(3) 0.038(4) 0.040(4) 0.009(3) 0.008(3) 0.013(3)
C18 0.062(5) 0.030(3) 0.021(4) 0.009(3) 0.015(4) 0.006(3)
C19 0.050(4) 0.046(4) 0.027(4) 0.000(3) -0.006(3) 0.018(4)
C20 0.055(4) 0.035(4) 0.035(5) 0.013(3) 0.007(4) 0.016(3)
C21 0.057(5) 0.046(4) 0.088(8) 0.004(4) -0.007(5) 0.026(5)
C22 0.041(4) 0.043(4) 0.041(5) 0.007(3) 0.004(4) 0.019(4)
C23 0.049(5) 0.037(4) 0.048(5) -0.009(3) -0.009(4) 0.012(4)
C24 0.033(4) 0.045(4) 0.051(5) -0.007(3) -0.009(4) 0.023(4)

loop_
_atom_type_symbol
_atom_type_description
_atom_type_scat_dispersion_real
_atom_type_scat_dispersion_imag
_atom_type_scat_source
C C 0.0033 0.0016
;
International Tables for Crystallography
(1992, Vol. C, Tables 4.2.6.8 and 6.1.1.4)
;
H H 0.0000 0.0000
;
International Tables for Crystallography
(1992, Vol. C, Table 6.1.1.4)
;
F F 0.0171 0.0103
;
International Tables for Crystallography
(1992, Vol. C, Tables 4.2.6.8 and 6.1.1.4)
;
N N 0.0061 0.0033
;
International Tables for Crystallography
(1992, Vol. C, Tables 4.2.6.8 and 6.1.1.4)
;
O O 0.0106 0.0060
;
International Tables for Crystallography
(1992, Vol. C, Tables 4.2.6.8 and 6.1.1.4)
;
Pt Pt -1.7033 8.3905
;
International Tables for Crystallography
(1992, Vol. C, Tables 4.2.6.8 and 6.1.1.4)
;
Ru Ru -1.2594 0.8363
;
International Tables for Crystallography
(1992, Vol. C, Tables 4.2.6.8 and 6.1.1.4)
;
S S 0.1246 0.1234
;
International Tables for Crystallography
(1992, Vol. C, Tables 4.2.6.8 and 6.1.1.4)
;

loop_
_geom_angle_atom_site_label_1
_geom_angle_atom_site_label_2
_geom_angle_atom_site_label_3
_geom_angle
_geom_angle_publ_flag
_geom_angle_site_symmetry_1
_geom_angle_site_symmetry_3
S1 Pt1 S1 180.00(7) yes . 2_655
S1 Pt1 S2 93.99(5) yes . .
S1 Pt1 S2 86.01(5) yes . 2_655
S1 Pt1 S2 86.01(5) yes 2_655 .
S1 Pt1 S2 93.99(5) yes 2_655 2_655
S2 Pt1 S2 180.00(7) yes . 2_655
Ru1 Ru1 O1 88.95(10) yes 2_666 .
Ru1 Ru1 O2 89.65(10) yes 2_666 2_666
Ru1 Ru1 O3 90.08(9) yes 2_666 .
Ru1 Ru1 O4 88.60(9) yes 2_666 2_666
Ru1 Ru1 N1 175.09(11) yes 2_666 .
O1 Ru1 O2 178.58(13) yes . 2_666
O1 Ru1 O3 90.35(14) yes . .
O1 Ru1 O4 89.41(13) yes . 2_666
O1 Ru1 N1 95.45(14) yes . .
O2 Ru1 O3 89.42(14) yes 2_666 .
O2 Ru1 O4 90.79(13) yes 2_666 2_666
O2 Ru1 N1 85.96(14) yes 2_666 .
O3 Ru1 O4 178.66(12) yes . 2_666
O3 Ru1 N1 92.06(13) yes . .
O4 Ru1 N1 89.27(13) yes 2_666 .
Pt1 S1 C15 108.6(2) yes . .
Pt1 S2 C16 111.60(19) yes . .
Ru1 O1 C1 118.8(4) yes . .
Ru1 O2 C1 119.5(3) yes 2_666 .
Ru1 O3 C8 118.1(3) yes . .
Ru1 O4 C8 119.7(3) yes 2_666 .
C17 O5 C20 106.1(5) yes . .
C21 O6 C24 109.5(5) yes . .
Ru1 N1 C15 120.7(3) yes . .
Ru1 N1 C16 114.8(4) yes . .
C15 N1 C16 123.5(4) yes . .
O1 C1 O2 123.1(5) yes . .
O1 C1 C2 118.5(5) yes . .
O2 C1 C2 118.4(4) yes . .
C1 C2 C3 123.0(4) yes . .
C1 C2 C7 119.6(6) yes . .
C3 C2 C7 117.3(6) yes . .
F1 C3 C2 120.8(6) yes . .
F1 C3 C4 115.3(6) yes . .
C2 C3 C4 123.6(5) yes . .
C3 C4 C5 117.8(7) yes . .
C4 C5 C6 120.2(6) yes . .
C5 C6 C7 120.8(5) yes . .
F2 C7 C2 125.2(8) yes . .
F2 C7 C6 114.1(7) yes . .
C2 C7 C6 119.9(7) yes . .
O3 C8 O4 123.5(5) yes . .
O3 C8 C9 118.7(4) yes . .
O4 C8 C9 117.8(4) yes . .
C8 C9 C10 119.2(5) yes . .
C8 C9 C14 123.4(5) yes . .
C10 C9 C14 117.4(5) yes . .
F3 C10 C9 126.2(10) yes . .
F3 C10 C11 113.2(10) yes . .
C9 C10 C11 119.9(6) yes . .
C10 C11 C12 120.8(6) yes . .
C11 C12 C13 120.1(6) yes . .
C12 C13 C14 118.4(6) yes . .
F4 C14 C9 121.7(5) yes . .
F4 C14 C13 114.9(5) yes . .
C9 C14 C13 123.4(5) yes . .
S1 C15 N1 128.8(3) yes . .
S1 C15 N2 113.1(5) yes . .
N1 C15 N2 117.8(4) yes . .
S2 C16 N1 129.7(4) yes . .
S2 C16 N3 114.9(4) yes . .
N1 C16 N3 115.1(4) yes . .
O5 C17 C18 106.6(5) yes . .
C17 C18 C19 104.0(5) yes . .
C18 C19 C20 103.4(6) yes . .
O5 C20 C19 105.8(5) yes . .
O6 C21 C22 106.7(7) yes . .
C21 C22 C23 103.0(7) yes . .
C22 C23 C24 102.4(6) yes . .
O6 C24 C23 105.5(6) yes . .
C15 N2 H2A 122.173 no . .
C15 N2 H2B 118.496 no . .
H2A N2 H2B 118.838 no . .
C16 N3 H3A 117.018 no . .
C16 N3 H3B 120.126 no . .
H3A N3 H3B 120.404 no . .
C3 C4 H4 121.092 no . .
C5 C4 H4 121.084 no . .
C4 C5 H5 119.906 no . .
C6 C5 H5 119.913 no . .
C5 C6 H6 119.580 no . .
C7 C6 H6 119.584 no . .
C10 C11 H11 119.619 no . .
C12 C11 H11 119.626 no . .
C11 C12 H12 119.946 no . .
C13 C12 H12 119.947 no . .
C12 C13 H13 120.812 no . .
C14 C13 H13 120.823 no . .
O5 C17 H17A 110.398 no . .
O5 C17 H17B 110.391 no . .
C18 C17 H17A 110.395 no . .
C18 C17 H17B 110.391 no . .
H17A C17 H17B 108.617 no . .
C17 C18 H18A 110.945 no . .
C17 C18 H18B 110.943 no . .
C19 C18 H18A 110.952 no . .
C19 C18 H18B 110.951 no . .
H18A C18 H18B 108.968 no . .
C18 C19 H19A 111.072 no . .
C18 C19 H19B 111.072 no . .
C20 C19 H19A 111.079 no . .
C20 C19 H19B 111.075 no . .
H19A C19 H19B 109.036 no . .
O5 C20 H20A 110.567 no . .
O5 C20 H20B 110.574 no . .
C19 C20 H20A 110.578 no . .
C19 C20 H20B 110.573 no . .
H20A C20 H20B 108.719 no . .
O6 C21 H21A 110.374 no . .
O6 C21 H21B 110.383 no . .
C22 C21 H21A 110.381 no . .
C22 C21 H21B 110.387 no . .
H21A C21 H21B 108.602 no . .
C21 C22 H22A 111.160 no . .
C21 C22 H22B 111.151 no . .
C23 C22 H22A 111.160 no . .
C23 C22 H22B 111.154 no . .
H22A C22 H22B 109.092 no . .
C22 C23 H23A 111.289 no . .
C22 C23 H23B 111.298 no . .
C24 C23 H23A 111.289 no . .
C24 C23 H23B 111.299 no . .
H23A C23 H23B 109.188 no . .
O6 C24 H24A 110.626 no . .
O6 C24 H24B 110.634 no . .
C23 C24 H24A 110.632 no . .
C23 C24 H24B 110.640 no . .
H24A C24 H24B 108.752 no . .

loop_
_geom_bond_atom_site_label_1
_geom_bond_atom_site_label_2
_geom_bond_distance
_geom_bond_publ_flag
_geom_bond_site_symmetry_2
Pt1 S1 2.2969(16) yes .
Pt1 S1 2.2969(16) yes 2_655
Pt1 S2 2.2883(16) yes .
Pt1 S2 2.2883(16) yes 2_655
Ru1 Ru1 2.2894(10) yes 2_666
Ru1 O1 2.074(4) yes .
Ru1 O2 2.055(4) yes 2_666
Ru1 O3 2.069(4) yes .
Ru1 O4 2.055(4) yes 2_666
Ru1 N1 2.421(4) yes .
S1 C15 1.742(5) yes .
S2 C16 1.720(5) yes .
F1 C3 1.338(6) yes .
F2 C7 1.215(15) yes .
F3 C10 1.27(3) yes .
F4 C14 1.373(7) yes .
O1 C1 1.282(5) yes .
O2 C1 1.265(7) yes .
O3 C8 1.260(6) yes .
O4 C8 1.285(6) yes .
O5 C17 1.430(7) yes .
O5 C20 1.447(9) yes .
O6 C21 1.443(11) yes .
O6 C24 1.416(8) yes .
N1 C15 1.341(8) yes .
N1 C16 1.361(6) yes .
N2 C15 1.328(6) yes .
N3 C16 1.323(7) yes .
C1 C2 1.485(8) yes .
C2 C3 1.387(9) yes .
C2 C7 1.394(7) yes .
C3 C4 1.383(9) yes .
C4 C5 1.390(7) yes .
C5 C6 1.380(11) yes .
C6 C7 1.399(9) yes .
C8 C9 1.496(7) yes .
C9 C10 1.399(8) yes .
C9 C14 1.398(8) yes .
C10 C11 1.392(8) yes .
C11 C12 1.394(9) yes .
C12 C13 1.385(9) yes .
C13 C14 1.374(8) yes .
C17 C18 1.554(9) yes .
C18 C19 1.512(10) yes .
C19 C20 1.476(8) yes .
C21 C22 1.493(9) yes .
C22 C23 1.499(12) yes .
C23 C24 1.520(9) yes .
N2 H2A 0.834 no .
N2 H2B 0.898 no .
N3 H3A 1.006 no .
N3 H3B 0.883 no .
C4 H4 0.950 no .
C5 H5 0.950 no .
C6 H6 0.950 no .
C11 H11 0.950 no .
C12 H12 0.950 no .
C13 H13 0.950 no .
C17 H17A 0.990 no .
C17 H17B 0.990 no .
C18 H18A 0.990 no .
C18 H18B 0.990 no .
C19 H19A 0.990 no .
C19 H19B 0.990 no .
C20 H20A 0.990 no .
C20 H20B 0.990 no .
C21 H21A 0.990 no .
C21 H21B 0.990 no .
C22 H22A 0.990 no .
C22 H22B 0.990 no .
C23 H23A 0.990 no .
C23 H23B 0.990 no .
C24 H24A 0.990 no .
C24 H24B 0.990 no .

loop_
_geom_contact_atom_site_label_1
_geom_contact_atom_site_label_2
_geom_contact_distance
_geom_contact_publ_flag
_geom_contact_site_symmetry_2
Pt1 C15 3.296(5) no 2_655
Pt1 C16 3.330(5) no 2_655
Ru1 N2 3.361(6) no .
Ru1 N3 3.375(4) no .
S1 C16 3.191(6) no .
S2 F2 3.335(14) no 2_666
S2 C15 3.331(5) no .
F1 O1 2.601(7) no .
F1 N2 3.237(7) no .
F1 C1 2.897(8) no .
F1 C5 3.562(6) no .
F2 O2 2.605(10) no .
F2 N3 3.449(14) no 2_666
F2 C1 2.862(10) no .
F2 C3 3.512(13) no .
F2 C5 3.465(16) no .
F2 C16 3.527(15) no 2_666
F3 O3 2.61(2) no .
F3 C8 2.91(3) no .
F3 C12 3.52(3) no .
F3 C14 3.59(3) no .
F4 O4 2.627(5) no .
F4 N3 3.094(6) no 2_666
F4 C8 2.947(6) no .
F4 C12 3.589(7) no .
O1 N2 2.924(6) no .
O1 C3 2.853(7) no .
O1 C8 3.570(7) no .
O1 C8 3.536(7) no 2_666
O1 C15 3.594(5) no .
O2 N3 3.061(6) no 2_666
O2 C7 2.779(7) no .
O2 C8 3.596(6) no .
O2 C8 3.503(6) no 2_666
O2 C16 3.074(7) no 2_666
O3 N2 3.323(7) no .
O3 C1 3.600(6) no .
O3 C1 3.537(7) no 2_666
O3 C10 2.785(7) no .
O3 C15 3.552(6) no .
O4 N3 2.844(5) no 2_666
O4 C1 3.563(7) no .
O4 C1 3.523(5) no 2_666
O4 C14 2.865(7) no .
O4 C16 3.472(6) no 2_666
N2 C16 3.560(7) no .
N3 C15 3.452(7) no .
C2 C5 2.802(9) no .
C3 C6 2.730(7) no .
C4 C7 2.797(10) no .
C9 C12 2.802(8) no .
C10 C13 2.801(9) no .
C11 C14 2.737(8) no .
S1 F1 3.481(6) no 2_665
F1 S1 3.481(6) no 2_665
F1 C19 3.232(8) no .
F2 O6 3.580(13) no 2_676
F2 C5 3.593(14) no 2_676
F2 C21 3.063(14) no 2_676
F3 F4 3.44(3) no 2_766
F3 O6 3.458(19) no 1_645
F3 C5 3.36(3) no 1_545
F3 C13 3.33(3) no 2_766
F3 C14 3.30(2) no 2_766
F3 C24 3.36(2) no 1_645
F4 F3 3.44(3) no 2_766
F4 C18 3.491(9) no 2_666
F4 C19 3.454(9) no 2_666
O1 C19 3.541(8) no .
O2 C5 3.470(7) no 2_676
O3 C5 3.488(7) no 1_545
O5 N2 2.927(7) no 2_665
O5 C13 3.449(8) no 1_454
O6 F2 3.580(13) no 2_676
O6 F3 3.458(19) no 1_465
O6 N3 2.865(6) no 1_565
O6 C11 3.445(7) no 1_465
N2 O5 2.927(7) no 2_665
N3 O6 2.865(6) no 1_545
C2 C6 3.402(8) no 2_676
C5 F2 3.593(14) no 2_676
C5 F3 3.36(3) no 1_565
C5 O2 3.470(7) no 2_676
C5 O3 3.488(7) no 1_565
C5 C7 3.573(9) no 2_676
C5 C10 3.488(8) no 1_565
C6 C2 3.402(8) no 2_676
C6 C7 3.412(8) no 2_676
C7 C5 3.573(9) no 2_676
C7 C6 3.412(8) no 2_676
C7 C7 3.505(8) no 2_676
C9 C10 3.565(8) no 2_766
C9 C11 3.483(9) no 2_766
C10 C5 3.488(8) no 1_545
C10 C9 3.565(8) no 2_766
C10 C14 3.456(9) no 2_766
C11 O6 3.445(7) no 1_645
C11 C9 3.483(9) no 2_766
C13 F3 3.33(3) no 2_766
C13 O5 3.449(8) no 1_656
C14 F3 3.30(2) no 2_766
C14 C10 3.456(9) no 2_766
C18 F4 3.491(9) no 2_666
C19 F1 3.232(8) no .
C19 F4 3.454(9) no 2_666
C19 O1 3.541(8) no .
C21 F2 3.063(14) no 2_676
C24 F3 3.36(2) no 1_465
Ru1 H2A 2.8836 no .
Ru1 H3A 3.0787 no .
S1 H2A 3.3633 no .
S1 H2B 2.5740 no .
S2 H3A 3.4992 no .
S2 H3B 2.6169 no .
F1 H2A 2.6647 no .
F1 H2B 3.3147 no .
F1 H4 2.4825 no .
F2 H3B 3.2914 no 2_666
F2 H6 2.3850 no .
F3 H11 2.3931 no .
F4 H3A 2.2334 no 2_666
F4 H3B 3.2858 no 2_666
F4 H13 2.4770 no .
O1 H2A 2.1181 no .
O1 H2B 3.5808 no .
O2 H3A 3.2526 no 2_666
O2 H3B 3.5212 no 2_666
O3 H2A 2.9938 no .
O4 H3A 2.0685 no 2_666
O4 H3B 3.4814 no 2_666
O5 H18A 3.0573 no .
O5 H18B 3.0559 no .
O5 H19A 2.7279 no .
O5 H19B 3.1763 no .
O6 H22A 2.8320 no .
O6 H22B 3.1614 no .
O6 H23A 3.1650 no .
O6 H23B 2.7713 no .
N1 H2A 2.4481 no .
N1 H2B 3.0948 no .
N1 H3A 2.4021 no .
N1 H3B 3.0785 no .
C1 H2A 3.2594 no .
C2 H4 3.2938 no .
C2 H6 3.2724 no .
C3 H5 3.2380 no .
C4 H6 3.2562 no .
C6 H4 3.2642 no .
C7 H5 3.2721 no .
C8 H3A 3.1442 no 2_666
C9 H11 3.2721 no .
C9 H13 3.2944 no .
C10 H12 3.2761 no .
C11 H13 3.2705 no .
C13 H11 3.2618 no .
C14 H3A 3.3065 no 2_666
C14 H12 3.2312 no .
C15 H3A 3.5668 no .
C17 H19A 2.9215 no .
C17 H19B 3.2131 no .
C17 H20A 3.1455 no .
C17 H20B 2.6894 no .
C18 H20A 3.2004 no .
C18 H20B 2.7299 no .
C19 H17A 3.0836 no .
C19 H17B 3.0821 no .
C20 H17A 2.8080 no .
C20 H17B 3.0938 no .
C20 H18A 3.1397 no .
C20 H18B 2.8556 no .
C21 H23A 3.1932 no .
C21 H23B 2.7397 no .
C21 H24A 3.0933 no .
C21 H24B 2.8885 no .
C22 H24A 3.1917 no .
C22 H24B 2.7723 no .
C23 H21A 3.1594 no .
C23 H21B 2.8112 no .
C24 H21A 3.0361 no .
C24 H21B 2.9580 no .
C24 H22A 2.7455 no .
C24 H22B 3.2067 no .
H4 H5 2.3545 no .
H5 H6 2.3232 no .
H11 H12 2.3379 no .
H12 H13 2.3461 no .
H17A H18A 2.7681 no .
H17A H18B 2.2525 no .
H17A H20B 2.8667 no .
H17B H18A 2.2524 no .
H17B H18B 2.7691 no .
H17B H19A 3.3397 no .
H18A H19A 2.2493 no .
H18A H19B 2.6339 no .
H18B H19A 2.8303 no .
H18B H19B 2.2487 no .
H18B H20B 2.9144 no .
H19A H20A 2.2563 no .
H19A H20B 2.8358 no .
H19B H20A 2.5123 no .
H19B H20B 2.2519 no .
H21A H22A 2.2376 no .
H21A H22B 2.5826 no .
H21A H24B 3.3558 no .
H21B H22A 2.8236 no .
H21B H22B 2.2327 no .
H21B H23B 2.8739 no .
H21B H24A 3.5162 no .
H22A H23A 2.2834 no .
H22A H23B 2.8598 no .
H22A H24B 2.8200 no .
H22B H23A 2.5536 no .
H22B H23B 2.2846 no .
H23A H24A 2.5792 no .
H23A H24B 2.2835 no .
H23B H24A 2.2886 no .
H23B H24B 2.8640 no .
Pt1 H4 3.2558 no 1_545
Pt1 H4 3.2558 no 2_665
Ru1 H19B 3.4372 no .
S1 H4 3.0904 no 2_665
S1 H17B 3.2177 no 2_665
S1 H18A 3.2571 no 2_665
S1 H19A 3.1409 no 2_665
S1 H20A 3.2981 no .
S1 H23A 3.2367 no 2_565
S2 H4 3.3872 no 1_545
S2 H18A 3.4000 no 1_545
S2 H21B 3.3748 no 1_545
S2 H23A 3.2285 no 2_565
S2 H24A 3.2980 no 2_565
F1 H12 3.1043 no 2_766
F1 H18A 3.4295 no .
F1 H19A 2.4111 no .
F1 H19B 3.3406 no .
F1 H20A 3.2416 no 2_665
F1 H22A 3.0758 no 1_655
F1 H23A 3.4783 no 1_655
F2 H18A 3.1890 no 2_676
F2 H21A 2.6848 no 2_676
F2 H21B 2.6934 no 2_676
F3 H5 2.6166 no 1_545
F3 H13 3.4439 no 2_766
F3 H24B 2.5986 no 1_645
F4 H17A 3.4474 no 1_656
F4 H18B 2.7875 no 2_666
F4 H19B 2.9114 no 2_666
F4 H20B 2.9081 no 2_666
O1 H12 2.9351 no 2_766
O1 H19A 3.2963 no .
O1 H19B 2.8944 no .
O2 H5 3.1086 no 2_676
O2 H12 3.5087 no 2_766
O3 H5 2.5907 no 1_545
O4 H19B 2.6644 no 2_666
O5 H2A 3.3430 no 2_665
O5 H2B 2.0382 no 2_665
O5 H13 2.5160 no 1_454
O5 H17A 3.2064 no 2_565
O5 H22B 3.0625 no 2_565
O6 H3A 3.4058 no 1_565
O6 H3B 2.0066 no 1_565
O6 H11 2.5674 no 1_465
N1 H19B 3.0223 no .
N1 H20A 3.3908 no .
N2 H13 3.1036 no 2_766
N2 H17B 3.5007 no 2_665
N2 H19A 3.1404 no .
N2 H19B 3.4079 no .
N2 H20A 3.5140 no .
N2 H20A 3.4208 no 2_665
N3 H11 3.4021 no 1_455
N3 H19B 3.4883 no .
N3 H20B 3.3411 no .
N3 H23A 3.5497 no 2_565
N3 H23B 3.0875 no 2_565
C1 H6 3.4493 no 2_676
C1 H12 2.8082 no 2_766
C2 H6 3.3572 no 2_676
C2 H12 2.8189 no 2_766
C3 H12 3.1084 no 2_766
C3 H19A 3.4009 no .
C3 H22A 3.1076 no 1_655
C4 H22A 2.9995 no 1_655
C4 H23A 3.4024 no 1_655
C4 H24B 3.3984 no 1_655
C6 H21A 3.4066 no 2_676
C7 H12 3.5544 no 2_766
C7 H21A 3.2058 no 2_676
C8 H5 3.0482 no 1_545
C8 H6 3.4556 no 1_545
C8 H19B 3.5673 no 2_666
C9 H5 3.1969 no 1_545
C9 H6 3.3508 no 1_545
C10 H5 2.8667 no 1_545
C10 H24B 3.5631 no 1_645
C11 H21A 3.4967 no 1_645
C12 H22A 3.4241 no 2_666
C13 H2A 3.5942 no 2_766
C13 H2B 3.5383 no 2_766
C13 H18B 3.4367 no 2_666
C13 H22A 3.5813 no 2_666
C13 H22B 3.1789 no 2_666
C14 H18B 3.0310 no 2_666
C15 H19A 3.5317 no .
C15 H19B 3.3941 no .
C15 H20A 3.1154 no .
C16 H23A 3.2101 no 2_565
C16 H23B 3.3860 no 2_565
C17 H2B 2.9026 no 2_665
C17 H13 3.3872 no 1_454
C17 H17A 3.3101 no 2_565
C17 H21B 3.2442 no .
C17 H22B 3.3316 no .
C18 H6 3.4068 no 2_676
C18 H21B 2.8903 no .
C18 H22B 3.4176 no .
C19 H2A 3.4266 no .
C19 H2B 3.3390 no 2_665
C19 H3A 3.4547 no .
C20 H2B 2.8241 no 2_665
C20 H3A 3.4630 no .
C20 H17A 3.3767 no 2_565
C20 H22B 3.1845 no 2_565
C20 H23A 3.2976 no 2_565
C20 H23B 3.3360 no 2_565
C21 H3B 2.9793 no 1_565
C21 H11 3.1612 no 1_465
C21 H18A 3.4639 no .
C21 H18B 3.3734 no .
C22 H13 3.5523 no 2_666
C22 H17A 3.4390 no .
C22 H18B 3.5216 no .
C22 H20A 3.5687 no 2_565
C22 H20B 3.3819 no 2_565
C23 H3B 3.5981 no 2_565
C23 H4 3.4006 no 1_455
C23 H20A 3.3018 no 2_565
C23 H20B 3.0517 no 2_565
C23 H24A 3.5944 no 2_575
C24 H3B 3.0272 no 1_565
C24 H4 3.5831 no 1_455
C24 H11 3.4557 no 1_465
C24 H24A 3.5217 no 2_575
H2A O5 3.3430 no 2_665
H2A C13 3.5942 no 2_766
H2A C19 3.4266 no .
H2A H12 3.1758 no 2_766
H2A H13 3.0321 no 2_766
H2A H19A 2.9147 no .
H2A H19B 3.0911 no .
H2B O5 2.0382 no 2_665
H2B C13 3.5383 no 2_766
H2B C17 2.9026 no 2_665
H2B C19 3.3390 no 2_665
H2B C20 2.8241 no 2_665
H2B H13 2.7056 no 2_766
H2B H17B 2.7877 no 2_665
H2B H19A 3.4242 no .
H2B H19A 3.0693 no 2_665
H2B H20A 2.7336 no 2_665
H3A O6 3.4058 no 1_545
H3A C19 3.4547 no .
H3A C20 3.4630 no .
H3A H11 3.4021 no 1_455
H3A H19B 2.6839 no .
H3A H20B 2.8518 no .
H3A H23B 3.3290 no 2_565
H3B O6 2.0066 no 1_545
H3B C21 2.9793 no 1_545
H3B C23 3.5981 no 2_565
H3B C24 3.0272 no 1_545
H3B H11 3.0400 no 1_455
H3B H21A 3.3474 no 1_545
H3B H21B 2.9746 no 1_545
H3B H23B 2.8879 no 2_565
H3B H24A 2.9767 no 1_545
H3B H24A 3.5225 no 2_565
H3B H24B 3.5950 no 1_545
H4 Pt1 3.2558 no 1_565
H4 S1 3.0904 no 2_665
H4 S2 3.3872 no 1_565
H4 C23 3.4006 no 1_655
H4 C24 3.5831 no 1_655
H4 H22A 3.0027 no 1_655
H4 H23A 2.7475 no 1_655
H4 H24B 2.8940 no 1_655
H5 F3 2.6166 no 1_565
H5 O2 3.1086 no 2_676
H5 O3 2.5907 no 1_565
H5 C8 3.0482 no 1_565
H5 C9 3.1969 no 1_565
H5 C10 2.8667 no 1_565
H5 H24B 3.3624 no 1_655
H6 C1 3.4493 no 2_676
H6 C2 3.3572 no 2_676
H6 C8 3.4556 no 1_565
H6 C9 3.3508 no 1_565
H6 C18 3.4068 no 2_676
H6 H18A 3.0512 no 2_676
H6 H18B 2.9669 no 2_676
H6 H21A 3.2679 no 2_676
H6 H21B 3.4371 no 2_676
H11 O6 2.5674 no 1_645
H11 N3 3.4021 no 1_655
H11 C21 3.1612 no 1_645
H11 C24 3.4557 no 1_645
H11 H3A 3.4021 no 1_655
H11 H3B 3.0400 no 1_655
H11 H21A 2.7563 no 1_645
H11 H24B 3.2515 no 1_645
H12 F1 3.1043 no 2_766
H12 O1 2.9351 no 2_766
H12 O2 3.5087 no 2_766
H12 C1 2.8082 no 2_766
H12 C2 2.8189 no 2_766
H12 C3 3.1084 no 2_766
H12 C7 3.5544 no 2_766
H12 H2A 3.1758 no 2_766
H12 H22A 3.0877 no 2_666
H13 F3 3.4439 no 2_766
H13 O5 2.5160 no 1_656
H13 N2 3.1036 no 2_766
H13 C17 3.3872 no 1_656
H13 C22 3.5523 no 2_666
H13 H2A 3.0321 no 2_766
H13 H2B 2.7056 no 2_766
H13 H17A 3.5267 no 1_656
H13 H17B 3.4276 no 1_656
H13 H18B 3.4826 no 2_666
H13 H22A 3.4020 no 2_666
H13 H22B 2.8168 no 2_666
H17A F4 3.4474 no 1_454
H17A O5 3.2064 no 2_565
H17A C17 3.3101 no 2_565
H17A C20 3.3767 no 2_565
H17A C22 3.4390 no .
H17A H13 3.5267 no 1_454
H17A H17A 2.6375 no 2_565
H17A H20B 2.6936 no 2_565
H17A H21B 3.2094 no .
H17A H22B 2.6612 no .
H17A H23B 3.1623 no .
H17B S1 3.2177 no 2_665
H17B N2 3.5007 no 2_665
H17B H2B 2.7877 no 2_665
H17B H13 3.4276 no 1_454
H17B H21B 3.0686 no .
H17B H22B 3.5748 no .
H17B H23B 3.4366 no .
H17B H24A 3.1311 no 2_575
H18A S1 3.2571 no 2_665
H18A S2 3.4000 no 1_565
H18A F1 3.4295 no .
H18A F2 3.1890 no 2_676
H18A C21 3.4639 no .
H18A H6 3.0512 no 2_676
H18A H21B 2.5160 no .
H18B F4 2.7875 no 2_666
H18B C13 3.4367 no 2_666
H18B C14 3.0310 no 2_666
H18B C21 3.3734 no .
H18B C22 3.5216 no .
H18B H6 2.9669 no 2_676
H18B H13 3.4826 no 2_666
H18B H21A 3.5626 no .
H18B H21B 2.6895 no .
H18B H22B 2.8268 no .
H19A S1 3.1409 no 2_665
H19A F1 2.4111 no .
H19A O1 3.2963 no .
H19A N2 3.1404 no .
H19A C3 3.4009 no .
H19A C15 3.5317 no .
H19A H2A 2.9147 no .
H19A H2B 3.4242 no .
H19A H2B 3.0693 no 2_665
H19B Ru1 3.4372 no .
H19B F1 3.3406 no .
H19B F4 2.9114 no 2_666
H19B O1 2.8944 no .
H19B O4 2.6644 no 2_666
H19B N1 3.0223 no .
H19B N2 3.4079 no .
H19B N3 3.4883 no .
H19B C8 3.5673 no 2_666
H19B C15 3.3941 no .
H19B H2A 3.0911 no .
H19B H3A 2.6839 no .
H20A S1 3.2981 no .
H20A F1 3.2416 no 2_665
H20A N1 3.3908 no .
H20A N2 3.5140 no .
H20A N2 3.4208 no 2_665
H20A C15 3.1154 no .
H20A C22 3.5687 no 2_565
H20A C23 3.3018 no 2_565
H20A H2B 2.7336 no 2_665
H20A H22B 3.1946 no 2_565
H20A H23A 2.7613 no 2_565
H20A H23B 3.2695 no 2_565
H20B F4 2.9081 no 2_666
H20B N3 3.3411 no .
H20B C22 3.3819 no 2_565
H20B C23 3.0517 no 2_565
H20B H3A 2.8518 no .
H20B H17A 2.6936 no 2_565
H20B H22B 2.8255 no 2_565
H20B H23A 2.9496 no 2_565
H20B H23B 2.5715 no 2_565
H21A F2 2.6848 no 2_676
H21A C6 3.4066 no 2_676
H21A C7 3.2058 no 2_676
H21A C11 3.4967 no 1_465
H21A H3B 3.3474 no 1_565
H21A H6 3.2679 no 2_676
H21A H11 2.7563 no 1_465
H21A H18B 3.5626 no .
H21B S2 3.3748 no 1_565
H21B F2 2.6934 no 2_676
H21B C17 3.2442 no .
H21B C18 2.8903 no .
H21B H3B 2.9746 no 1_565
H21B H6 3.4371 no 2_676
H21B H17A 3.2094 no .
H21B H17B 3.0686 no .
H21B H18A 2.5160 no .
H21B H18B 2.6895 no .
H22A F1 3.0758 no 1_455
H22A C3 3.1076 no 1_455
H22A C4 2.9995 no 1_455
H22A C12 3.4241 no 2_666
H22A C13 3.5813 no 2_666
H22A H4 3.0027 no 1_455
H22A H12 3.0877 no 2_666
H22A H13 3.4020 no 2_666
H22B O5 3.0625 no 2_565
H22B C13 3.1789 no 2_666
H22B C17 3.3316 no .
H22B C18 3.4176 no .
H22B C20 3.1845 no 2_565
H22B H13 2.8168 no 2_666
H22B H17A 2.6612 no .
H22B H17B 3.5748 no .
H22B H18B 2.8268 no .
H22B H20A 3.1946 no 2_565
H22B H20B 2.8255 no 2_565
H23A S1 3.2367 no 2_565
H23A S2 3.2285 no 2_565
H23A F1 3.4783 no 1_455
H23A N3 3.5497 no 2_565
H23A C4 3.4024 no 1_455
H23A C16 3.2101 no 2_565
H23A C20 3.2976 no 2_565
H23A H4 2.7475 no 1_455
H23A H20A 2.7613 no 2_565
H23A H20B 2.9496 no 2_565
H23B N3 3.0875 no 2_565
H23B C16 3.3860 no 2_565
H23B C20 3.3360 no 2_565
H23B H3A 3.3290 no 2_565
H23B H3B 2.8879 no 2_565
H23B H17A 3.1623 no .
H23B H17B 3.4366 no .
H23B H20A 3.2695 no 2_565
H23B H20B 2.5715 no 2_565
H23B H24A 2.8654 no 2_575
H24A S2 3.2980 no 2_565
H24A C23 3.5944 no 2_575
H24A C24 3.5217 no 2_575
H24A H3B 2.9767 no 1_565
H24A H3B 3.5225 no 2_565
H24A H17B 3.1311 no 2_575
H24A H23B 2.8654 no 2_575
H24A H24A 2.9736 no 2_575
H24B F3 2.5986 no 1_465
H24B C4 3.3984 no 1_455
H24B C10 3.5631 no 1_465
H24B H3B 3.5950 no 1_565
H24B H4 2.8940 no 1_455
H24B H5 3.3624 no 1_455
H24B H11 3.2515 no 1_465

loop_
_geom_hbond_atom_site_label_D
_geom_hbond_atom_site_label_H
_geom_hbond_atom_site_label_A
_geom_hbond_site_symmetry_A
_geom_hbond_distance_DA
_geom_hbond_distance_DH
_geom_hbond_distance_HA
_geom_hbond_angle_DHA
_geom_hbond_publ_flag
N2 H2A O1 . 2.924(6) 0.834 2.118 162.5 no
N2 H2B O5 2_665 2.927(7) 0.898 2.038 170.0 no
N3 H3A O4 2_666 2.844(5) 1.006 2.068 132.2 no
N3 H3B O6 1_545 2.865(6) 0.883 2.007 163.6 no
